data_1546812
loop_
_publ_author_name
'Sinha, Indranil'
'Lee, Yuseop'
'Bae, Choongman'
'Tussupbayev, Samat'
'Lee, Yujin'
'Seo, Min-Seob'
'Kim, Jin'
'Baik, Mu-Hyun'
'Lee, Yunho'
'Kim, Hyunwoo'

_publ_section_title
;
 Computer-aided rational design of Fe( <scp>iii</scp> )-catalysts for the
 selective formation of cyclic carbonates from CO <sub>2</sub> and
 internal epoxides
;
_journal_issue 19
_journal_name_full 'Catalysis Science &amp; Technology'
_journal_page_first 4375
_journal_page_last 4387
_journal_paper_doi 10.1039/C7CY01435J
_journal_volume 7
_journal_year 2017
_chemical_formula_moiety 'C20 H17 N O3'
_chemical_formula_sum 'C20 H17 N O3'
_chemical_formula_weight 319.35
_chemical_name_systematic
;
 ?
;
_space_group_crystal_system monoclinic
_space_group_IT_number 14
_space_group_name_Hall '-P 2ybc'
_space_group_name_H-M_alt 'P 1 21/c 1'
_symmetry_space_group_name_Hall '-P 2ybc'
_symmetry_space_group_name_H-M 'P 1 21/c 1'
_atom_sites_solution_hydrogens mixed
_audit_creation_method SHELXL-2013
_audit_update_record
;
2017-05-11 deposited with the CCDC.
2017-08-24 downloaded from the CCDC.
;
_cell_angle_alpha 90
_cell_angle_beta 107.3358(19)
_cell_angle_gamma 90
_cell_formula_units_Z 4
_cell_length_a 15.0129(9)
_cell_length_b 6.7964(4)
_cell_length_c 16.6082(10)
_cell_measurement_reflns_used 49967
_cell_measurement_temperature 100(2)
_cell_measurement_theta_max 27.999
_cell_measurement_theta_min 3.215
_cell_volume 1617.62(17)
_computing_cell_refinement 'Bruker SMART'
_computing_data_collection 'Bruker SMART'
_computing_data_reduction 'Bruker SAINT'
_computing_molecular_graphics 'Bruker SHELXTL'
_computing_publication_material 'Bruker SHELXTL'
_computing_structure_refinement 'SHELXL-2013 (Sheldrick, 2013)'
_computing_structure_solution 'SHELXS-2013 (Sheldrick, 2013)'
_diffrn_ambient_temperature 100(2)
_diffrn_measured_fraction_theta_full 0.999
_diffrn_measured_fraction_theta_max 0.999
_diffrn_measurement_device_type 'Photon 100 CMOS detector'
_diffrn_measurement_method 'phi and omega scans'
_diffrn_radiation_type MoK\a
_diffrn_radiation_wavelength 0.71073
_diffrn_reflns_av_R_equivalents 0.0500
_diffrn_reflns_av_unetI/netI 0.0224
_diffrn_reflns_Laue_measured_fraction_full 0.999
_diffrn_reflns_Laue_measured_fraction_max 0.999
_diffrn_reflns_limit_h_max 19
_diffrn_reflns_limit_h_min -19
_diffrn_reflns_limit_k_max 8
_diffrn_reflns_limit_k_min -8
_diffrn_reflns_limit_l_max 21
_diffrn_reflns_limit_l_min -21
_diffrn_reflns_number 49967
_diffrn_reflns_point_group_measured_fraction_full 0.999
_diffrn_reflns_point_group_measured_fraction_max 0.999
_diffrn_reflns_theta_full 25.242
_diffrn_reflns_theta_max 27.999
_diffrn_reflns_theta_min 3.215
_diffrn_source 'fine-focus sealed tube'
_exptl_absorpt_coefficient_mu 0.088
_exptl_absorpt_correction_type multi-scan
_exptl_absorpt_process_details SADABS
_exptl_crystal_colour yellow
_exptl_crystal_density_diffrn 1.311
_exptl_crystal_density_meas ?
_exptl_crystal_density_method 'not measured'
_exptl_crystal_description platy
_exptl_crystal_F_000 672
_exptl_crystal_size_max 0.200
_exptl_crystal_size_mid 0.130
_exptl_crystal_size_min 0.070
_exptl_transmission_factor_max 0.746
_exptl_transmission_factor_min 0.713
_refine_diff_density_max 0.295
_refine_diff_density_min -0.225
_refine_diff_density_rms 0.050
_refine_ls_extinction_method none
_refine_ls_goodness_of_fit_ref 1.380
_refine_ls_hydrogen_treatment mixed
_refine_ls_matrix_type full
_refine_ls_number_parameters 226
_refine_ls_number_reflns 3893
_refine_ls_number_restraints 61
_refine_ls_restrained_S_all 1.369
_refine_ls_R_factor_all 0.0625
_refine_ls_R_factor_gt 0.0454
_refine_ls_shift/su_max 0.000
_refine_ls_shift/su_mean 0.000
_refine_ls_structure_factor_coef Fsqd
_refine_ls_weighting_details 'w=1/[\s^2^(Fo^2^)+(0.0666P)^2^] where P=(Fo^2^+2Fc^2^)/3'
_refine_ls_weighting_scheme calc
_refine_ls_wR_factor_gt 0.1234
_refine_ls_wR_factor_ref 0.1309
_reflns_Friedel_coverage 0.000
_reflns_number_gt 3131
_reflns_number_total 3893
_reflns_threshold_expression 'I > 2\s(I)'
_cod_data_source_file c7cy01435j2.cif
_cod_data_source_block N0137A-1
_cod_depositor_comments
;
The following automatic conversions were performed:

'_exptl_crystal_density_meas' value 'not measured' was changed to '?'
- the value is perceived as not measured.

Automatic conversion script
Id: cif_fix_values 4973 2017-02-22 13:04:09Z antanas 
;
_cod_database_code 1546812
_shelx_space_group_comment
;
The symmetry employed for this shelxl refinement is uniquely defined
by the following loop, which should always be used as a source of
symmetry information in preference to the above space-group names.
They are only intended as comments.
;
_shelx_estimated_absorpt_t_min 0.983
_shelx_estimated_absorpt_t_max 0.994
_shelxl_version_number 2013-4

loop_
_space_group_symop_operation_xyz
'x, y, z'
'-x, y+1/2, -z+1/2'
'-x, -y, -z'
'x, -y-1/2, z-1/2'

loop_
_atom_site_label
_atom_site_type_symbol
_atom_site_fract_x
_atom_site_fract_y
_atom_site_fract_z
_atom_site_U_iso_or_equiv
_atom_site_adp_type
_atom_site_occupancy
_atom_site_site_symmetry_order
_atom_site_calc_flag
_atom_site_refinement_flags_posn
_atom_site_refinement_flags_adp
N1 N 0.20678(7) 0.76245(15) 0.05821(6) 0.0182(2) Uani 1 1 d . U
O1 O 0.19896(6) 0.51422(13) 0.17542(5) 0.0229(2) Uani 1 1 d . U
O2 O 0.22875(6) 1.17140(14) 0.10678(6) 0.0254(2) Uani 1 1 d . U
O3 O 0.24197(7) 0.93913(13) -0.15767(6) 0.0264(2) Uani 1 1 d . U
C1 C 0.11757(9) 0.77464(18) 0.04052(8) 0.0225(3) Uani 1 1 d . U
H1A H 0.0853 0.8570 -0.0051 0.027 Uiso 1 1 calc R U
C2 C 0.06411(9) 0.67193(19) 0.08524(8) 0.0234(3) Uani 1 1 d . U
C3 C 0.10797(9) 0.54216(19) 0.15193(8) 0.0236(3) Uani 1 1 d . U
C4 C 0.05046(11) 0.4434(2) 0.19290(10) 0.0370(4) Uani 1 1 d . U
H4A H 0.0776 0.3543 0.2375 0.044 Uiso 1 1 calc R U
C5 C -0.04420(11) 0.4757(3) 0.16857(11) 0.0446(4) Uani 1 1 d . U
H5A H -0.0814 0.4084 0.1971 0.054 Uiso 1 1 calc R U
C6 C -0.08700(11) 0.6039(2) 0.10357(11) 0.0405(4) Uani 1 1 d . U
H6A H -0.1525 0.6253 0.0883 0.049 Uiso 1 1 calc R U
C7 C -0.03377(10) 0.6995(2) 0.06155(10) 0.0335(3) Uani 1 1 d . U
H7A H -0.0628 0.7851 0.0161 0.040 Uiso 1 1 calc R U
C8 C 0.26317(8) 0.86523(18) 0.01159(7) 0.0185(3) Uani 1 1 d . U
H8A H 0.2221 0.9649 -0.0260 0.022 Uiso 1 1 calc R U
C9 C 0.34251(9) 0.97492(18) 0.07321(7) 0.0195(3) Uani 1 1 d . U
C10 C 0.32088(9) 1.13200(18) 0.11889(7) 0.0204(3) Uani 1 1 d . U
C11 C 0.39134(10) 1.24357(19) 0.17259(8) 0.0245(3) Uani 1 1 d . U
H11A H 0.3761 1.3492 0.2036 0.029 Uiso 1 1 calc R U
C12 C 0.48407(10) 1.2006(2) 0.18098(8) 0.0293(3) Uani 1 1 d . U
H12A H 0.5322 1.2772 0.2177 0.035 Uiso 1 1 calc R U
C13 C 0.50670(9) 1.0472(2) 0.13618(8) 0.0290(3) Uani 1 1 d . U
H13A H 0.5702 1.0185 0.1420 0.035 Uiso 1 1 calc R U
C14 C 0.43633(9) 0.9348(2) 0.08264(8) 0.0240(3) Uani 1 1 d . U
H14A H 0.4522 0.8293 0.0520 0.029 Uiso 1 1 calc R U
C15 C 0.29192(8) 0.71711(18) -0.04416(7) 0.0189(3) Uani 1 1 d . U
C16 C 0.27487(8) 0.75701(17) -0.13005(7) 0.0191(3) Uani 1 1 d . U
C17 C 0.29227(10) 0.6126(2) -0.18324(8) 0.0261(3) Uani 1 1 d . U
H17A H 0.2785 0.6374 -0.2420 0.031 Uiso 1 1 calc R U
C18 C 0.32956(11) 0.4337(2) -0.15033(9) 0.0319(3) Uani 1 1 d . U
H18A H 0.3408 0.3355 -0.1869 0.038 Uiso 1 1 calc R U
C19 C 0.35078(10) 0.3956(2) -0.06462(9) 0.0312(3) Uani 1 1 d . U
H19A H 0.3783 0.2740 -0.0420 0.037 Uiso 1 1 calc R U
C20 C 0.33130(10) 0.53729(19) -0.01261(8) 0.0258(3) Uani 1 1 d . U
H20A H 0.3451 0.5112 0.0460 0.031 Uiso 1 1 calc R U
H2 H 0.2228(10) 1.283(2) 0.1359(10) 0.031 Uiso 1 1 d . U
H3 H 0.2302(10) 0.953(2) -0.2157(10) 0.031 Uiso 1 1 d . U
H1 H 0.2330(10) 0.680(2) 0.0981(10) 0.031 Uiso 1 1 d . U

loop_
_atom_site_aniso_label
_atom_site_aniso_U_11
_atom_site_aniso_U_22
_atom_site_aniso_U_33
_atom_site_aniso_U_23
_atom_site_aniso_U_13
_atom_site_aniso_U_12
N1 0.0204(6) 0.0173(5) 0.0181(5) -0.0009(4) 0.0075(4) -0.0001(4)
O1 0.0263(5) 0.0234(5) 0.0209(4) -0.0029(4) 0.0098(4) -0.0047(4)
O2 0.0238(5) 0.0238(5) 0.0289(5) -0.0083(4) 0.0081(4) -0.0010(4)
O3 0.0380(6) 0.0227(5) 0.0186(5) 0.0032(4) 0.0086(4) 0.0051(4)
C1 0.0225(7) 0.0192(6) 0.0254(6) -0.0031(5) 0.0065(5) 0.0024(5)
C2 0.0212(7) 0.0209(6) 0.0314(7) -0.0104(5) 0.0128(5) -0.0030(5)
C3 0.0257(7) 0.0242(7) 0.0245(6) -0.0109(5) 0.0130(5) -0.0076(5)
C4 0.0407(9) 0.0426(9) 0.0329(8) -0.0054(7) 0.0187(7) -0.0159(7)
C5 0.0385(9) 0.0574(11) 0.0486(10) -0.0187(8) 0.0291(8) -0.0233(8)
C6 0.0249(8) 0.0449(9) 0.0580(10) -0.0251(8) 0.0223(7) -0.0100(7)
C7 0.0236(7) 0.0285(7) 0.0492(9) -0.0149(7) 0.0119(6) -0.0011(6)
C8 0.0215(6) 0.0179(6) 0.0174(6) 0.0029(4) 0.0080(5) 0.0010(5)
C9 0.0229(7) 0.0195(6) 0.0166(5) 0.0047(5) 0.0064(5) -0.0018(5)
C10 0.0221(7) 0.0223(6) 0.0181(6) 0.0038(5) 0.0077(5) -0.0018(5)
C11 0.0313(7) 0.0230(7) 0.0198(6) 0.0007(5) 0.0087(5) -0.0065(5)
C12 0.0263(7) 0.0341(7) 0.0245(7) 0.0029(6) 0.0032(6) -0.0106(6)
C13 0.0212(7) 0.0342(8) 0.0309(7) 0.0068(6) 0.0066(6) -0.0029(6)
C14 0.0243(7) 0.0251(7) 0.0244(6) 0.0047(5) 0.0100(5) 0.0003(5)
C15 0.0191(6) 0.0182(6) 0.0212(6) -0.0004(5) 0.0088(5) -0.0020(5)
C16 0.0199(6) 0.0175(6) 0.0216(6) 0.0008(5) 0.0086(5) -0.0019(5)
C17 0.0353(8) 0.0251(7) 0.0229(6) -0.0011(5) 0.0163(6) -0.0023(6)
C18 0.0467(9) 0.0208(7) 0.0385(8) -0.0022(6) 0.0287(7) 0.0029(6)
C19 0.0409(9) 0.0203(7) 0.0412(8) 0.0077(6) 0.0259(7) 0.0077(6)
C20 0.0312(7) 0.0243(7) 0.0263(6) 0.0066(5) 0.0154(6) 0.0042(5)

loop_
_atom_type_symbol
_atom_type_description
_atom_type_scat_dispersion_real
_atom_type_scat_dispersion_imag
_atom_type_scat_source
C C 0.0033 0.0016 'International Tables Vol C Tables 4.2.6.8 and 6.1.1.4'
H H 0.0000 0.0000 'International Tables Vol C Tables 4.2.6.8 and 6.1.1.4'
N N 0.0061 0.0033 'International Tables Vol C Tables 4.2.6.8 and 6.1.1.4'
O O 0.0106 0.0060 'International Tables Vol C Tables 4.2.6.8 and 6.1.1.4'

loop_
_geom_angle_atom_site_label_1
_geom_angle_atom_site_label_2
_geom_angle_atom_site_label_3
_geom_angle
C1 N1 C8 124.67(11)
C1 N1 H1 114.9(10)
C8 N1 H1 120.2(10)
C10 O2 H2 109.8(9)
C16 O3 H3 112.2(10)
N1 C1 C2 123.95(12)
N1 C1 H1A 118.0
C2 C1 H1A 118.0
C3 C2 C7 120.15(12)
C3 C2 C1 120.61(11)
C7 C2 C1 119.23(13)
O1 C3 C2 121.39(11)
O1 C3 C4 121.05(13)
C2 C3 C4 117.56(13)
C5 C4 C3 120.52(15)
C5 C4 H4A 119.7
C3 C4 H4A 119.7
C4 C5 C6 121.85(15)
C4 C5 H5A 119.1
C6 C5 H5A 119.1
C7 C6 C5 119.25(14)
C7 C6 H6A 120.4
C5 C6 H6A 120.4
C6 C7 C2 120.65(15)
C6 C7 H7A 119.7
C2 C7 H7A 119.7
N1 C8 C9 109.62(9)
N1 C8 C15 108.50(9)
C9 C8 C15 115.46(10)
N1 C8 H8A 107.7
C9 C8 H8A 107.7
C15 C8 H8A 107.7
C14 C9 C10 118.42(11)
C14 C9 C8 122.92(11)
C10 C9 C8 118.53(11)
O2 C10 C11 122.18(11)
O2 C10 C9 117.25(11)
C11 C10 C9 120.56(12)
C12 C11 C10 119.93(12)
C12 C11 H11A 120.0
C10 C11 H11A 120.0
C13 C12 C11 120.34(12)
C13 C12 H12A 119.8
C11 C12 H12A 119.8
C12 C13 C14 119.84(13)
C12 C13 H13A 120.1
C14 C13 H13A 120.1
C13 C14 C9 120.92(12)
C13 C14 H14A 119.5
C9 C14 H14A 119.5
C20 C15 C16 118.87(11)
C20 C15 C8 121.35(11)
C16 C15 C8 119.71(11)
O3 C16 C17 122.93(11)
O3 C16 C15 117.26(10)
C17 C16 C15 119.81(11)
C18 C17 C16 119.90(12)
C18 C17 H17A 120.0
C16 C17 H17A 120.0
C17 C18 C19 120.82(12)
C17 C18 H18A 119.6
C19 C18 H18A 119.6
C20 C19 C18 118.99(12)
C20 C19 H19A 120.5
C18 C19 H19A 120.5
C19 C20 C15 121.49(12)
C19 C20 H20A 119.3
C15 C20 H20A 119.3

loop_
_geom_bond_atom_site_label_1
_geom_bond_atom_site_label_2
_geom_bond_distance
N1 C1 1.2854(16)
N1 C8 1.4815(15)
N1 H1 0.869(16)
O1 C3 1.3179(15)
O2 C10 1.3637(15)
O2 H2 0.921(17)
O3 C16 1.3607(15)
O3 H3 0.932(16)
C1 C2 1.4277(18)
C1 H1A 0.9500
C2 C3 1.416(2)
C2 C7 1.4158(19)
C3 C4 1.4172(18)
C4 C5 1.374(2)
C4 H4A 0.9500
C5 C6 1.387(3)
C5 H5A 0.9500
C6 C7 1.371(2)
C6 H6A 0.9500
C7 H7A 0.9500
C8 C9 1.5151(17)
C8 C15 1.5151(16)
C8 H8A 1.0000
C9 C14 1.3968(17)
C9 C10 1.4027(18)
C10 C11 1.3883(18)
C11 C12 1.3883(19)
C11 H11A 0.9500
C12 C13 1.381(2)
C12 H12A 0.9500
C13 C14 1.3891(19)
C13 H13A 0.9500
C14 H14A 0.9500
C15 C20 1.3904(18)
C15 C16 1.3986(16)
C16 C17 1.3961(17)
C17 C18 1.382(2)
C17 H17A 0.9500
C18 C19 1.387(2)
C18 H18A 0.9500
C19 C20 1.3818(19)
C19 H19A 0.9500
C20 H20A 0.9500

loop_
_geom_hbond_atom_site_label_D
_geom_hbond_atom_site_label_H
_geom_hbond_atom_site_label_A
_geom_hbond_distance_DH
_geom_hbond_distance_HA
_geom_hbond_distance_DA
_geom_hbond_angle_DHA
_geom_hbond_site_symmetry_A
N1 H1 O1 0.869(16) 1.889(16) 2.6048(13) 138.6(14) .
O3 H3 O1 0.932(16) 1.741(16) 2.6712(12) 175.1(14) 4_575
O2 H2 O1 0.921(17) 1.777(17) 2.6892(13) 170.3(15) 1_565

loop_
_geom_torsion_atom_site_label_1
_geom_torsion_atom_site_label_2
_geom_torsion_atom_site_label_3
_geom_torsion_atom_site_label_4
_geom_torsion
C8 N1 C1 C2 178.90(11)
N1 C1 C2 C3 -2.09(18)
N1 C1 C2 C7 178.61(12)
C7 C2 C3 O1 -179.80(11)
C1 C2 C3 O1 0.91(18)
C7 C2 C3 C4 0.00(18)
C1 C2 C3 C4 -179.29(11)
O1 C3 C4 C5 179.14(12)
C2 C3 C4 C5 -0.7(2)
C3 C4 C5 C6 0.3(2)
C4 C5 C6 C7 0.8(2)
C5 C6 C7 C2 -1.5(2)
C3 C2 C7 C6 1.09(19)
C1 C2 C7 C6 -179.61(12)
C1 N1 C8 C9 129.01(12)
C1 N1 C8 C15 -104.08(13)
N1 C8 C9 C14 118.81(12)
C15 C8 C9 C14 -4.07(16)
N1 C8 C9 C10 -65.39(14)
C15 C8 C9 C10 171.73(10)
C14 C9 C10 O2 178.24(10)
C8 C9 C10 O2 2.26(16)
C14 C9 C10 C11 -0.48(17)
C8 C9 C10 C11 -176.46(11)
O2 C10 C11 C12 -178.26(11)
C9 C10 C11 C12 0.39(18)
C10 C11 C12 C13 -0.05(19)
C11 C12 C13 C14 -0.19(19)
C12 C13 C14 C9 0.09(19)
C10 C9 C14 C13 0.23(18)
C8 C9 C14 C13 176.03(11)
N1 C8 C15 C20 -48.98(15)
C9 C8 C15 C20 74.49(15)
N1 C8 C15 C16 128.06(11)
C9 C8 C15 C16 -108.47(13)
C20 C15 C16 O3 -175.84(11)
C8 C15 C16 O3 7.05(17)
C20 C15 C16 C17 3.79(18)
C8 C15 C16 C17 -173.32(12)
O3 C16 C17 C18 177.15(12)
C15 C16 C17 C18 -2.5(2)
C16 C17 C18 C19 -0.5(2)
C17 C18 C19 C20 2.1(2)
C18 C19 C20 C15 -0.7(2)
C16 C15 C20 C19 -2.3(2)
C8 C15 C20 C19 174.80(12)
